data_7041830
loop_
_publ_author_name
'Maia, P I da S'
'Carneiro, Z. A.'
'Lopes, C. D.'
'Oliveira, C. G.'
'Silva, J. S.'
'de Albuquerque, S.'
'Hagenbach, A.'
'Gust, R.'
'Deflon, V. M.'
'Abram, U.'

_publ_section_title
;
 Organometallic gold(iii) complexes with hybrid SNS-donating
 thiosemicarbazone ligands: cytotoxicity and anti-Trypanosoma cruzi
 activity.
;
_journal_issue 8
_journal_name_full 'Dalton transactions (Cambridge, England : 2003)'
_journal_page_first 2559
_journal_page_last 2571
_journal_paper_doi 10.1039/c6dt04307k
_journal_volume 46
_journal_year 2017
_chemical_formula_moiety 'C24 H33 Au N6 S2'
_chemical_formula_sum 'C24 H33 Au N6 S2'
_chemical_formula_weight 666.65
_chemical_name_common '[Au(L4)(damp)]'
_chemical_name_systematic
;\
(N-(N'',N''-diethylaminothiocarbonyl)-N'(N''',N'''-dimethylcarbothioamide)\
benzamidineto)(2-(dimethylaminomethyl)phenyl-C1)gold(III)
;
_space_group_crystal_system triclinic
_space_group_IT_number 2
_space_group_name_Hall '-P 1'
_space_group_name_H-M_alt 'P -1'
_symmetry_space_group_name_Hall '-P 1'
_symmetry_space_group_name_H-M 'P -1'
_atom_sites_solution_hydrogens geom
_audit_creation_method SHELXL-2014/7
_audit_update_record
;
2016-11-13 deposited with the CCDC.
2017-01-25 downloaded from the CCDC.
;
_cell_angle_alpha 101.759(2)
_cell_angle_beta 99.313(2)
_cell_angle_gamma 95.263(2)
_cell_formula_units_Z 4
_cell_length_a 10.9017(5)
_cell_length_b 12.1838(6)
_cell_length_c 21.6260(10)
_cell_measurement_reflns_used 9903
_cell_measurement_temperature 296(2)
_cell_measurement_theta_max 25.02
_cell_measurement_theta_min 2.47
_cell_volume 2751.9(2)
_computing_cell_refinement 'Bruker SAINT'
_computing_data_collection 'Bruker APEX2'
_computing_data_reduction 'Bruker SAINT'
_computing_molecular_graphics 'Ortep-3 for Windows (Farrugia, 1997)'
_computing_publication_material 'WinGX publication routines (Farrugia, 1999)'
_computing_structure_refinement 'SHELXL-2014/7 (Sheldrick, 2014)'
_computing_structure_solution 'SHELXS-97 (Sheldrick, 2008)'
_diffrn_ambient_temperature 296(2)
_diffrn_measured_fraction_theta_full 0.994
_diffrn_measured_fraction_theta_max 0.994
_diffrn_measurement_device_type 'Bruker APEX-II CCD'
_diffrn_measurement_method '\f and \w scans'
_diffrn_radiation_type MoK\a
_diffrn_radiation_wavelength 0.71073
_diffrn_reflns_av_R_equivalents 0.0346
_diffrn_reflns_av_unetI/netI 0.0404
_diffrn_reflns_Laue_measured_fraction_full 0.994
_diffrn_reflns_Laue_measured_fraction_max 0.994
_diffrn_reflns_limit_h_max 12
_diffrn_reflns_limit_h_min -12
_diffrn_reflns_limit_k_max 14
_diffrn_reflns_limit_k_min -12
_diffrn_reflns_limit_l_max 25
_diffrn_reflns_limit_l_min -25
_diffrn_reflns_number 31626
_diffrn_reflns_point_group_measured_fraction_full 0.994
_diffrn_reflns_point_group_measured_fraction_max 0.994
_diffrn_reflns_theta_full 25.057
_diffrn_reflns_theta_max 25.057
_diffrn_reflns_theta_min 1.909
_exptl_absorpt_coefficient_mu 5.520
_exptl_absorpt_correction_T_max 0.7452
_exptl_absorpt_correction_T_min 0.5267
_exptl_absorpt_correction_type multi-scan
_exptl_absorpt_process_details 'SADABS 2008/1'
_exptl_crystal_colour orange
_exptl_crystal_density_diffrn 1.609
_exptl_crystal_description prism
_exptl_crystal_F_000 1320
_exptl_crystal_size_max 0.244
_exptl_crystal_size_mid 0.144
_exptl_crystal_size_min 0.104
_refine_diff_density_max 1.539
_refine_diff_density_min -1.265
_refine_diff_density_rms 0.125
_refine_ls_extinction_method none
_refine_ls_goodness_of_fit_ref 1.040
_refine_ls_hydrogen_treatment constr
_refine_ls_matrix_type full
_refine_ls_number_parameters 573
_refine_ls_number_reflns 9690
_refine_ls_number_restraints 33
_refine_ls_restrained_S_all 1.040
_refine_ls_R_factor_all 0.0675
_refine_ls_R_factor_gt 0.0479
_refine_ls_shift/su_max 0.002
_refine_ls_shift/su_mean 0.000
_refine_ls_structure_factor_coef Fsqd
_refine_ls_weighting_details 'w=1/[\s^2^(Fo^2^)+(0.0562P)^2^+13.1198P] where P=(Fo^2^+2Fc^2^)/3'
_refine_ls_weighting_scheme calc
_refine_ls_wR_factor_gt 0.1182
_refine_ls_wR_factor_ref 0.1294
_reflns_Friedel_coverage 0.000
_reflns_number_gt 7515
_reflns_number_total 9690
_reflns_threshold_expression 'I > 2\s(I)'
_cod_data_source_file c6dt04307k2.cif
_cod_data_source_block AudampL4-neutral
_cod_depositor_comments 'Adding full bibliography for 7041829--7041831.cif.'
_cod_database_code 7041830
_shelx_shelxl_version_number 2014/7
_shelx_space_group_comment
;
The symmetry employed for this shelxl refinement is uniquely defined
by the following loop, which should always be used as a source of
symmetry information in preference to the above space-group names.
They are only intended as comments.
;

loop_
_space_group_symop_operation_xyz
'x, y, z'
'-x, -y, -z'

loop_
_atom_site_label
_atom_site_type_symbol
_atom_site_fract_x
_atom_site_fract_y
_atom_site_fract_z
_atom_site_U_iso_or_equiv
_atom_site_adp_type
_atom_site_occupancy
_atom_site_site_symmetry_order
_atom_site_calc_flag
_atom_site_refinement_flags_posn
_atom_site_refinement_flags_adp
_atom_site_refinement_flags_occupancy
_atom_site_disorder_assembly
_atom_site_disorder_group
Au1 Au 0.67659(3) 1.01518(3) 0.25163(2) 0.05200(12) Uani 1 1 d . . . . .
Au2 Au 1.26299(3) 0.48822(3) 0.74037(2) 0.05949(13) Uani 1 1 d . . . . .
S1A S 0.5320(2) 0.9194(2) 0.29344(13) 0.0706(7) Uani 1 1 d . . . . .
N3A N 0.5997(7) 1.1411(7) 0.1495(4) 0.0655(12) Uani 1 1 d . . . . .
S2A S 0.8261(2) 1.1060(2) 0.21059(12) 0.0691(7) Uani 1 1 d . . . . .
S1B S 1.0861(2) 0.5404(3) 0.68825(14) 0.0761(7) Uani 1 1 d . . . . .
C1A C 0.3900(8) 0.9656(8) 0.2645(4) 0.057(2) Uani 1 1 d . . . . .
N1A N 0.3599(6) 1.0032(7) 0.2131(3) 0.0578(18) Uani 1 1 d . . . . .
N5A N 0.2978(7) 0.9523(7) 0.2982(3) 0.063(2) Uani 1 1 d . . . . .
C4A C 0.8106(7) 0.9614(7) 0.3132(4) 0.0489(19) Uani 1 1 d . . . . .
C9A C 0.8750(8) 1.0362(8) 0.3694(4) 0.054(2) Uani 1 1 d . . . . .
S2B S 1.4422(2) 0.4348(3) 0.78769(15) 0.0845(9) Uani 1 1 d . . . . .
N3B N 1.2608(7) 0.3684(8) 0.8511(4) 0.082(3) Uani 1 1 d D . . . .
N1B N 0.9831(7) 0.4559(7) 0.7797(4) 0.067(2) Uani 1 1 d . . . . .
N5B N 0.8607(7) 0.5397(8) 0.7153(4) 0.073(2) Uani 1 1 d . . . . .
C4B C 1.3612(8) 0.5530(8) 0.6804(4) 0.056(2) Uani 1 1 d . . . . .
N6B N 1.3360(8) 0.3059(7) 0.5415(4) 0.070(2) Uani 1 1 d . . . . .
C2A C 0.4300(10) 1.0452(10) 0.1748(5) 0.077(2) Uani 1 1 d D . . . .
C21A C 0.3501(6) 1.0542(7) 0.1123(3) 0.095(3) Uani 1 1 d G . . . .
C22A C 0.2396(7) 1.1023(8) 0.1144(3) 0.095(3) Uani 1 1 d G . . . .
H22A H 0.2170 1.1300 0.1537 0.114 Uiso 1 1 calc R U . . .
C23A C 0.1628(7) 1.1089(9) 0.0577(4) 0.129(4) Uani 1 1 d G . . . .
H23A H 0.0888 1.1410 0.0591 0.155 Uiso 1 1 calc R U . . .
C24A C 0.1964(8) 1.0674(10) -0.0012(3) 0.134(6) Uani 1 1 d G . . . .
H24A H 0.1450 1.0718 -0.0391 0.161 Uiso 1 1 calc R U . . .
C25A C 0.3069(8) 1.0193(8) -0.0033(3) 0.129(4) Uani 1 1 d G . . . .
H25A H 0.3294 0.9916 -0.0427 0.155 Uiso 1 1 calc R U . . .
C26A C 0.3837(6) 1.0128(7) 0.0534(3) 0.085(3) Uani 1 1 d G . . . .
H26A H 0.4577 0.9806 0.0520 0.102 Uiso 1 1 calc R U . . .
N2A N 0.5512(7) 1.0733(7) 0.1873(4) 0.0655(12) Uani 1 1 d D . . . .
N4A N 0.7704(10) 1.2361(11) 0.1273(5) 0.111(2) Uani 1 1 d . U . . .
C3A C 0.7198(9) 1.1628(8) 0.1601(4) 0.058(2) Uani 1 1 d . . . . .
C42A C 0.9016(11) 1.2584(13) 0.1302(6) 0.111(2) Uani 1 1 d . . . . .
H42A H 0.9178 1.3114 0.1043 0.166 Uiso 1 1 calc R U . . .
H42B H 0.9422 1.2896 0.1739 0.166 Uiso 1 1 calc R U . . .
H42C H 0.9335 1.1893 0.1144 0.166 Uiso 1 1 calc R U . . .
C41A C 0.6870(11) 1.2863(13) 0.0856(6) 0.111(2) Uani 1 1 d . . . . .
H41A H 0.7353 1.3351 0.0662 0.166 Uiso 1 1 calc R U . . .
H41C H 0.6354 1.2278 0.0526 0.166 Uiso 1 1 calc R U . . .
H41B H 0.6349 1.3295 0.1101 0.166 Uiso 1 1 calc R U . . .
C53A C 0.1723(9) 0.9864(10) 0.2767(5) 0.074(2) Uani 1 1 d . . . . .
H53B H 0.1542 0.9715 0.2301 0.088 Uiso 1 1 calc R U . . .
H53A H 0.1085 0.9410 0.2904 0.088 Uiso 1 1 calc R U . . .
C54A C 0.1672(15) 1.1086(14) 0.3034(8) 0.132(3) Uani 1 1 d . . . . .
H54A H 0.1892 1.1243 0.3494 0.198 Uiso 1 1 calc R U . . .
H54B H 0.0840 1.1261 0.2910 0.198 Uiso 1 1 calc R U . . .
H54C H 0.2253 1.1539 0.2869 0.198 Uiso 1 1 calc R U . . .
C51A C 0.3109(9) 0.9033(10) 0.3542(5) 0.074(2) Uani 1 1 d . . . . .
H51B H 0.2568 0.9363 0.3824 0.088 Uiso 1 1 calc R U . . .
H51A H 0.3967 0.9231 0.3774 0.088 Uiso 1 1 calc R U . . .
C52A C 0.2796(14) 0.7782(14) 0.3389(8) 0.132(3) Uani 1 1 d . . . . .
H52C H 0.1974 0.7573 0.3129 0.198 Uiso 1 1 calc R U . . .
H52B H 0.2815 0.7523 0.3780 0.198 Uiso 1 1 calc R U . . .
H52A H 0.3398 0.7442 0.3158 0.198 Uiso 1 1 calc R U . . .
C8A C 0.9619(8) 0.9943(9) 0.4096(5) 0.064(2) Uani 1 1 d . . . . .
H8A H 1.0063 1.0427 0.4471 0.076 Uiso 1 1 calc R U . . .
C7A C 0.9845(8) 0.8835(9) 0.3960(5) 0.064(3) Uani 1 1 d . . . . .
H7A H 1.0422 0.8572 0.4243 0.077 Uiso 1 1 calc R U . . .
C6A C 0.9214(9) 0.8130(9) 0.3406(5) 0.068(3) Uani 1 1 d . . . . .
H6A H 0.9364 0.7381 0.3306 0.082 Uiso 1 1 calc R U . . .
C5A C 0.8340(8) 0.8531(8) 0.2987(5) 0.061(2) Uani 1 1 d . . . . .
H5A H 0.7918 0.8049 0.2607 0.073 Uiso 1 1 calc R U . . .
C10A C 0.8549(10) 1.1581(8) 0.3867(5) 0.072(3) Uani 1 1 d . . . . .
H11A H 0.9216 1.2040 0.3753 0.087 Uiso 1 1 calc R U . . .
H10A H 0.7763 1.1681 0.3615 0.087 Uiso 1 1 calc R U . . .
N6A N 0.8523(12) 1.1975(10) 0.4531(4) 0.102(4) Uani 1 1 d . . . . .
C61A C 0.7363(18) 1.1474(18) 0.4665(8) 0.163(9) Uani 1 1 d . . . . .
H61C H 0.6670 1.1785 0.4461 0.244 Uiso 1 1 calc R U . . .
H61A H 0.7390 1.1634 0.5121 0.244 Uiso 1 1 calc R U . . .
H61B H 0.7260 1.0670 0.4503 0.244 Uiso 1 1 calc R U . . .
C62A C 0.864(2) 1.3188(15) 0.4700(8) 0.184(10) Uani 1 1 d . . . . .
H62B H 0.9483 1.3493 0.4688 0.277 Uiso 1 1 calc R U . . .
H62C H 0.8472 1.3430 0.5124 0.277 Uiso 1 1 calc R U . . .
H62A H 0.8061 1.3452 0.4398 0.277 Uiso 1 1 calc R U . . .
C3B C 1.3798(9) 0.3717(11) 0.8442(5) 0.080(3) Uani 1 1 d . . . . .
N2B N 1.1828(6) 0.4160(7) 0.8085(3) 0.0655(12) Uani 1 1 d D . . . .
C2B C 1.0697(10) 0.4125(10) 0.8125(5) 0.077(2) Uani 1 1 d D . . . .
C1B C 0.9746(8) 0.5061(8) 0.7332(5) 0.060(2) Uani 1 1 d . . . . .
C51B C 0.8353(14) 0.5964(13) 0.6627(7) 0.113(5) Uani 1 1 d . . . . .
H51D H 0.7684 0.6418 0.6705 0.135 Uiso 1 1 calc R U . . .
H51C H 0.9094 0.6482 0.6642 0.135 Uiso 1 1 calc R U . . .
C52B C 0.8014(15) 0.5291(14) 0.5998(8) 0.132(3) Uani 1 1 d . . . . .
H52E H 0.7872 0.5768 0.5698 0.198 Uiso 1 1 calc R U . . .
H52D H 0.8677 0.4855 0.5902 0.198 Uiso 1 1 calc R U . . .
H52F H 0.7261 0.4791 0.5965 0.198 Uiso 1 1 calc R U . . .
C53B C 0.7586(10) 0.5190(11) 0.7485(6) 0.095(4) Uani 1 1 d . . . . .
H53C H 0.7684 0.4520 0.7656 0.114 Uiso 1 1 calc R U . . .
H53D H 0.6798 0.5049 0.7182 0.114 Uiso 1 1 calc R U . . .
C54B C 0.7544(14) 0.6173(14) 0.8025(8) 0.132(3) Uani 1 1 d . . . . .
H54D H 0.8309 0.6295 0.8335 0.198 Uiso 1 1 calc R U . . .
H54E H 0.6847 0.6014 0.8227 0.198 Uiso 1 1 calc R U . . .
H54F H 0.7451 0.6839 0.7858 0.198 Uiso 1 1 calc R U . . .
C29 C 1.3744(10) 0.4891(9) 0.6216(5) 0.079(3) Uani 1 1 d . . . . .
C8B C 1.4447(11) 0.5410(10) 0.5844(6) 0.091(4) Uani 1 1 d . . . . .
H8B H 1.4533 0.4994 0.5445 0.109 Uiso 1 1 calc R U . . .
C7B C 1.5002(9) 0.6483(9) 0.6038(6) 0.075(3) Uani 1 1 d . . . . .
H7B H 1.5463 0.6801 0.5777 0.090 Uiso 1 1 calc R U . . .
C6B C 1.4884(9) 0.7099(9) 0.6619(6) 0.074(3) Uani 1 1 d . . . . .
H6B H 1.5266 0.7844 0.6758 0.089 Uiso 1 1 calc R U . . .
C5B C 1.4191(8) 0.6618(8) 0.7008(5) 0.066(3) Uani 1 1 d . . . . .
H5B H 1.4122 0.7040 0.7408 0.079 Uiso 1 1 calc R U . . .
C61B C 1.250(3) 0.211(2) 0.5053(13) 0.087(9) Uani 0.51(2) 1 d . . P A 1
H61D H 1.1720 0.2364 0.4897 0.130 Uiso 0.51(2) 1 calc R U P A 1
H61E H 1.2837 0.1740 0.4695 0.130 Uiso 0.51(2) 1 calc R U P A 1
H61F H 1.2351 0.1595 0.5321 0.130 Uiso 0.51(2) 1 calc R U P A 1
C62B C 1.4510(19) 0.2695(15) 0.5647(12) 0.086(8) Uani 0.51(2) 1 d . . P A 1
H62D H 1.5089 0.3336 0.5891 0.129 Uiso 0.51(2) 1 calc R U P A 1
H62E H 1.4367 0.2177 0.5916 0.129 Uiso 0.51(2) 1 calc R U P A 1
H62F H 1.4853 0.2323 0.5290 0.129 Uiso 0.51(2) 1 calc R U P A 1
C10B C 1.286(2) 0.3826(19) 0.5899(10) 0.058(6) Uani 0.51(2) 1 d . . P A 1
H10C H 1.2669 0.3432 0.6226 0.070 Uiso 0.51(2) 1 calc R U P A 1
H10D H 1.2078 0.4032 0.5696 0.070 Uiso 0.51(2) 1 calc R U P A 1
C62C C 1.334(5) 0.174(3) 0.530(2) 0.157(18) Uani 0.49(2) 1 d . . P A 2
H62G H 1.4140 0.1567 0.5493 0.236 Uiso 0.49(2) 1 calc R U P A 2
H62H H 1.2700 0.1432 0.5503 0.236 Uiso 0.49(2) 1 calc R U P A 2
H62I H 1.3167 0.1407 0.4852 0.236 Uiso 0.49(2) 1 calc R U P A 2
C61C C 1.217(4) 0.308(3) 0.5118(12) 0.19(2) Uani 0.49(2) 1 d . . P A 2
H61G H 1.2086 0.2780 0.4665 0.290 Uiso 0.49(2) 1 calc R U P A 2
H61H H 1.1594 0.2639 0.5290 0.290 Uiso 0.49(2) 1 calc R U P A 2
H61I H 1.1986 0.3851 0.5188 0.290 Uiso 0.49(2) 1 calc R U P A 2
C10C C 1.353(3) 0.351(2) 0.6106(13) 0.083(8) Uani 0.49(2) 1 d . . P A 2
H10E H 1.4257 0.3252 0.6328 0.100 Uiso 0.49(2) 1 calc R U P A 2
H10F H 1.2800 0.3273 0.6270 0.100 Uiso 0.49(2) 1 calc R U P A 2
C21B C 1.0299(18) 0.3430(14) 0.8588(9) 0.074(10) Uani 0.522(19) 1 d G . P B 1
C22B C 1.0261(15) 0.2271(13) 0.8537(8) 0.087(8) Uani 0.522(19) 1 d G . P B 1
H22B H 1.0646 0.1844 0.8234 0.104 Uiso 0.522(19) 1 calc R U P B 1
C23B C 0.9649(18) 0.1751(15) 0.8937(10) 0.121(13) Uani 0.522(19) 1 d G . P B 1
H23B H 0.9624 0.0975 0.8903 0.145 Uiso 0.522(19) 1 calc R U P B 1
C24B C 0.907(2) 0.239(2) 0.9390(9) 0.16(3) Uani 0.522(19) 1 d G . P B 1
H24B H 0.8665 0.2041 0.9658 0.187 Uiso 0.522(19) 1 calc R U P B 1
C25B C 0.911(2) 0.355(2) 0.9441(10) 0.149(16) Uani 0.522(19) 1 d G . P B 1
H25B H 0.8728 0.3976 0.9744 0.179 Uiso 0.522(19) 1 calc R U P B 1
C26B C 0.972(3) 0.4069(15) 0.9040(12) 0.134(13) Uani 0.522(19) 1 d G . P B 1
H26B H 0.9750 0.4844 0.9075 0.161 Uiso 0.522(19) 1 calc R U P B 1
C21C C 1.0419(19) 0.3615(16) 0.8700(8) 0.087(14) Uani 0.478(19) 1 d G . P B 2
C22C C 0.949(2) 0.270(2) 0.8429(7) 0.095(9) Uani 0.478(19) 1 d G . P B 2
H22C H 0.9260 0.2473 0.7985 0.114 Uiso 0.478(19) 1 calc R U P B 2
C23C C 0.8916(18) 0.2136(16) 0.8823(10) 0.095(10) Uani 0.478(19) 1 d G . P B 2
H23C H 0.8297 0.1526 0.8642 0.114 Uiso 0.478(19) 1 calc R U P B 2
C24C C 0.9264(18) 0.2480(17) 0.9487(9) 0.101(15) Uani 0.478(19) 1 d G . P B 2
H24C H 0.8878 0.2101 0.9750 0.121 Uiso 0.478(19) 1 calc R U P B 2
C25C C 1.0190(19) 0.339(2) 0.9758(6) 0.114(12) Uani 0.478(19) 1 d G . P B 2
H25C H 1.0423 0.3622 1.0202 0.137 Uiso 0.478(19) 1 calc R U P B 2
C26C C 1.0767(17) 0.3959(16) 0.9364(8) 0.102(10) Uani 0.478(19) 1 d G . P B 2
H26C H 1.1386 0.4569 0.9545 0.123 Uiso 0.478(19) 1 calc R U P B 2
C41B C 1.5937(11) 0.3217(13) 0.8785(7) 0.111(2) Uani 1 1 d D . . . .
H41F H 1.6484 0.3107 0.9156 0.166 Uiso 1 1 calc R U . C 1
H41D H 1.5780 0.2531 0.8457 0.166 Uiso 1 1 calc R U . C 1
H41E H 1.6324 0.3815 0.8625 0.166 Uiso 1 1 calc R U . C 1
C42B C 1.4121(12) 0.2701(13) 0.9294(6) 0.111(2) Uani 1 1 d D . . . .
H42D H 1.4728 0.2578 0.9640 0.166 Uiso 1 1 calc R U . D 1
H42E H 1.3427 0.2999 0.9462 0.166 Uiso 1 1 calc R U . D 1
H42F H 1.3828 0.1997 0.8990 0.166 Uiso 1 1 calc R U . D 1
N4C N 1.472(3) 0.353(4) 0.897(3) 0.100(11) Uani 0.40(7) 1 d D U P E 1
N4B N 1.4537(16) 0.308(5) 0.874(2) 0.100(11) Uani 0.60(7) 1 d D U P E 2

loop_
_atom_site_aniso_label
_atom_site_aniso_U_11
_atom_site_aniso_U_22
_atom_site_aniso_U_33
_atom_site_aniso_U_23
_atom_site_aniso_U_13
_atom_site_aniso_U_12
Au1 0.04447(19) 0.0688(2) 0.04583(19) 0.02197(16) 0.00845(14) 0.00263(15)
Au2 0.0526(2) 0.0696(2) 0.0590(2) 0.01554(18) 0.02271(17) -0.00281(16)
S1A 0.0521(13) 0.0994(19) 0.0781(17) 0.0570(15) 0.0166(12) 0.0091(12)
N3A 0.056(3) 0.077(3) 0.065(3) 0.022(2) 0.014(2) -0.004(2)
S2A 0.0439(12) 0.106(2) 0.0654(15) 0.0444(14) 0.0067(11) -0.0032(12)
S1B 0.0579(14) 0.0964(19) 0.0907(19) 0.0410(16) 0.0307(14) 0.0209(13)
C1A 0.045(5) 0.078(6) 0.049(5) 0.020(4) 0.010(4) -0.009(4)
N1A 0.044(4) 0.085(5) 0.051(4) 0.028(4) 0.013(3) 0.003(4)
N5A 0.052(4) 0.092(6) 0.051(4) 0.032(4) 0.013(3) 0.000(4)
C4A 0.037(4) 0.064(5) 0.050(5) 0.022(4) 0.004(4) 0.008(4)
C9A 0.045(5) 0.073(6) 0.050(5) 0.029(4) 0.009(4) 0.009(4)
S2B 0.0457(13) 0.131(3) 0.0877(19) 0.0506(18) 0.0171(13) -0.0016(14)
N3B 0.059(5) 0.111(7) 0.089(6) 0.049(6) 0.018(5) 0.004(5)
N1B 0.057(5) 0.079(5) 0.073(5) 0.027(5) 0.013(4) 0.015(4)
N5B 0.044(4) 0.105(7) 0.084(6) 0.043(5) 0.014(4) 0.021(4)
C4B 0.051(5) 0.061(5) 0.060(5) 0.024(4) 0.015(4) 0.001(4)
N6B 0.073(6) 0.073(6) 0.067(5) 0.017(4) 0.022(4) 0.005(4)
C2A 0.072(5) 0.091(5) 0.070(5) 0.015(4) 0.022(4) 0.007(4)
C21A 0.074(5) 0.160(8) 0.071(5) 0.053(5) 0.023(4) 0.040(5)
C22A 0.074(5) 0.160(8) 0.071(5) 0.053(5) 0.023(4) 0.040(5)
C23A 0.106(8) 0.203(12) 0.085(7) 0.050(7) 0.001(6) 0.045(8)
C24A 0.105(11) 0.228(19) 0.086(10) 0.073(11) 0.006(8) 0.040(12)
C25A 0.106(8) 0.203(12) 0.085(7) 0.050(7) 0.001(6) 0.045(8)
C26A 0.086(8) 0.103(9) 0.059(6) 0.021(6) -0.001(6) -0.002(6)
N2A 0.056(3) 0.077(3) 0.065(3) 0.022(2) 0.014(2) -0.004(2)
N4A 0.086(4) 0.158(6) 0.103(4) 0.071(4) 0.016(3) 0.000(4)
C3A 0.068(6) 0.067(6) 0.039(4) 0.016(4) 0.013(4) -0.013(4)
C42A 0.086(4) 0.158(6) 0.103(4) 0.071(4) 0.016(3) 0.000(4)
C41A 0.086(4) 0.158(6) 0.103(4) 0.071(4) 0.016(3) 0.000(4)
C53A 0.048(4) 0.112(6) 0.064(4) 0.030(4) 0.015(3) -0.004(4)
C54A 0.103(6) 0.150(8) 0.155(8) 0.052(6) 0.036(5) 0.016(5)
C51A 0.048(4) 0.112(6) 0.064(4) 0.030(4) 0.015(3) -0.004(4)
C52A 0.103(6) 0.150(8) 0.155(8) 0.052(6) 0.036(5) 0.016(5)
C8A 0.050(5) 0.084(7) 0.061(6) 0.031(5) 0.005(4) 0.004(5)
C7A 0.040(5) 0.090(7) 0.073(6) 0.046(6) 0.009(4) 0.011(5)
C6A 0.055(6) 0.067(6) 0.099(8) 0.043(6) 0.032(6) 0.010(5)
C5A 0.055(5) 0.065(6) 0.063(6) 0.020(5) 0.012(4) -0.002(4)
C10A 0.079(7) 0.069(6) 0.067(6) 0.021(5) 0.006(5) 0.007(5)
N6A 0.128(9) 0.122(9) 0.054(5) 0.013(6) -0.004(6) 0.063(7)
C61A 0.188(18) 0.26(2) 0.106(12) 0.096(14) 0.082(12) 0.144(18)
C62A 0.22(2) 0.139(15) 0.137(15) -0.062(12) -0.056(14) 0.085(15)
C3B 0.051(6) 0.123(9) 0.074(7) 0.046(7) 0.001(5) 0.014(6)
N2B 0.056(3) 0.077(3) 0.065(3) 0.022(2) 0.014(2) -0.004(2)
C2B 0.072(5) 0.091(5) 0.070(5) 0.015(4) 0.022(4) 0.007(4)
C1B 0.053(5) 0.058(5) 0.069(6) 0.011(5) 0.021(5) 0.003(4)
C51B 0.112(11) 0.145(13) 0.101(10) 0.043(9) 0.027(8) 0.070(10)
C52B 0.103(6) 0.150(8) 0.155(8) 0.052(6) 0.036(5) 0.016(5)
C53B 0.061(7) 0.105(9) 0.120(10) 0.012(8) 0.035(7) 0.008(6)
C54B 0.103(6) 0.150(8) 0.155(8) 0.052(6) 0.036(5) 0.016(5)
C29 0.079(7) 0.078(7) 0.074(7) 0.002(5) 0.037(6) -0.025(5)
C8B 0.097(8) 0.098(9) 0.083(8) 0.021(6) 0.049(7) -0.017(7)
C7B 0.064(6) 0.082(7) 0.088(8) 0.038(6) 0.024(6) -0.004(5)
C6B 0.062(6) 0.064(6) 0.103(9) 0.029(6) 0.025(6) -0.001(5)
C5B 0.057(5) 0.065(6) 0.088(7) 0.033(5) 0.026(5) 0.008(4)
C61B 0.12(2) 0.059(15) 0.080(17) -0.004(12) 0.043(16) 0.001(14)
C62B 0.058(13) 0.087(17) 0.11(2) 0.022(14) 0.012(12) 0.025(11)
C10B 0.048(11) 0.079(14) 0.050(12) 0.020(10) 0.018(9) -0.006(10)
C62C 0.19(5) 0.11(3) 0.20(4) 0.04(3) 0.08(4) 0.04(3)
C61C 0.14(3) 0.33(8) 0.10(3) 0.06(4) -0.03(2) 0.03(4)
C10C 0.10(2) 0.081(17) 0.073(17) 0.022(13) 0.028(15) -0.010(15)
C21B 0.09(3) 0.056(14) 0.087(19) 0.026(14) 0.051(17) -0.002(15)
C22B 0.077(16) 0.100(18) 0.079(15) 0.036(14) 0.001(12) -0.022(13)
C23B 0.10(2) 0.16(3) 0.11(2) 0.10(2) -0.025(18) -0.047(19)
C24B 0.09(3) 0.32(8) 0.08(2) 0.09(3) 0.02(2) -0.02(4)
C25B 0.15(4) 0.21(4) 0.10(2) 0.04(3) 0.09(3) 0.00(3)
C26B 0.17(4) 0.16(3) 0.09(2) 0.04(2) 0.05(2) 0.03(3)
C21C 0.12(4) 0.10(2) 0.043(15) 0.007(16) 0.030(18) 0.01(2)
C22C 0.12(2) 0.10(2) 0.066(16) 0.034(15) 0.003(16) -0.001(19)
C23C 0.078(19) 0.12(2) 0.09(2) 0.035(17) 0.018(15) -0.025(16)
C24C 0.08(2) 0.10(3) 0.15(4) 0.06(2) 0.06(2) -0.001(19)
C25C 0.15(3) 0.16(3) 0.059(16) 0.044(18) 0.048(18) 0.01(2)
C26C 0.12(2) 0.11(2) 0.072(17) 0.016(15) 0.024(16) -0.025(18)
C41B 0.086(4) 0.158(6) 0.103(4) 0.071(4) 0.016(3) 0.000(4)
C42B 0.086(4) 0.158(6) 0.103(4) 0.071(4) 0.016(3) 0.000(4)
N4C 0.056(7) 0.17(3) 0.082(18) 0.06(2) 0.000(9) 0.020(11)
N4B 0.056(7) 0.17(3) 0.082(18) 0.06(2) 0.000(9) 0.020(11)

loop_
_atom_type_symbol
_atom_type_description
_atom_type_scat_dispersion_real
_atom_type_scat_dispersion_imag
_atom_type_scat_source
C C 0.0033 0.0016 'International Tables Vol C Tables 4.2.6.8 and 6.1.1.4'
H H 0.0000 0.0000 'International Tables Vol C Tables 4.2.6.8 and 6.1.1.4'
N N 0.0061 0.0033 'International Tables Vol C Tables 4.2.6.8 and 6.1.1.4'
S S 0.1246 0.1234 'International Tables Vol C Tables 4.2.6.8 and 6.1.1.4'
Au Au -2.0133 8.8022 'International Tables Vol C Tables 4.2.6.8 and 6.1.1.4'

loop_
_geom_angle_atom_site_label_1
_geom_angle_atom_site_label_2
_geom_angle_atom_site_label_3
_geom_angle
C4A Au1 N2A 176.3(3)
C4A Au1 S2A 91.7(2)
N2A Au1 S2A 84.7(2)
C4A Au1 S1A 86.5(2)
N2A Au1 S1A 97.2(2)
S2A Au1 S1A 177.84(9)
C4B Au2 N2B 172.7(3)
C4B Au2 S2B 89.1(3)
N2B Au2 S2B 83.60(19)
C4B Au2 S1B 88.6(3)
N2B Au2 S1B 98.69(19)
S2B Au2 S1B 177.28(10)
C1A S1A Au1 103.7(3)
C3A N3A N2A 115.4(8)
C3A S2A Au1 95.1(3)
C1B S1B Au2 102.1(4)
N1A C1A N5A 115.9(8)
N1A C1A S1A 128.6(6)
N5A C1A S1A 115.3(6)
C1A N1A C2A 132.0(8)
C1A N5A C51A 123.9(8)
C1A N5A C53A 119.6(7)
C51A N5A C53A 116.5(7)
C5A C4A C9A 120.8(8)
C5A C4A Au1 119.1(7)
C9A C4A Au1 120.1(6)
C8A C9A C4A 117.4(9)
C8A C9A C10A 119.6(9)
C4A C9A C10A 122.9(8)
C3B S2B Au2 98.2(3)
C3B N3B N2B 115.7(7)
C1B N1B C2B 136.9(9)
C1B N5B C51B 122.5(9)
C1B N5B C53B 120.6(9)
C51B N5B C53B 116.9(9)
C5B C4B C29 119.8(8)
C5B C4B Au2 118.1(7)
C29 C4B Au2 122.1(7)
C62B N6B C61B 109.8(16)
C61C N6B C10C 112(2)
C62B N6B C10B 115.0(15)
C61B N6B C10B 114.8(14)
C61C N6B C62C 99(2)
C10C N6B C62C 108(2)
N2A C2A N1A 126.5(10)
N2A C2A C21A 122.0(9)
N1A C2A C21A 111.5(8)
C22A C21A C26A 120.0
C22A C21A C2A 118.8(6)
C26A C21A C2A 121.2(6)
C23A C22A C21A 120.0
C23A C22A H22A 120.0
C21A C22A H22A 120.0
C22A C23A C24A 120.0
C22A C23A H23A 120.0
C24A C23A H23A 120.0
C25A C24A C23A 120.0
C25A C24A H24A 120.0
C23A C24A H24A 120.0
C24A C25A C26A 120.0
C24A C25A H25A 120.0
C26A C25A H25A 120.0
C25A C26A C21A 120.0
C25A C26A H26A 120.0
C21A C26A H26A 120.0
C2A N2A N3A 116.3(8)
C2A N2A Au1 125.5(7)
N3A N2A Au1 118.0(5)
C3A N4A C42A 122.2(10)
C3A N4A C41A 118.8(10)
C42A N4A C41A 118.9(9)
N3A C3A N4A 117.0(9)
N3A C3A S2A 126.4(7)
N4A C3A S2A 116.5(8)
N4A C42A H42A 109.5
N4A C42A H42B 109.5
H42A C42A H42B 109.5
N4A C42A H42C 109.5
H42A C42A H42C 109.5
H42B C42A H42C 109.5
N4A C41A H41A 109.5
N4A C41A H41C 109.5
H41A C41A H41C 109.5
N4A C41A H41B 109.5
H41A C41A H41B 109.5
H41C C41A H41B 109.5
C54A C53A N5A 111.8(10)
C54A C53A H53B 109.2
N5A C53A H53B 109.2
C54A C53A H53A 109.2
N5A C53A H53A 109.2
H53B C53A H53A 107.9
C53A C54A H54A 109.5
C53A C54A H54B 109.5
H54A C54A H54B 109.5
C53A C54A H54C 109.5
H54A C54A H54C 109.5
H54B C54A H54C 109.5
N5A C51A C52A 113.8(10)
N5A C51A H51B 108.8
C52A C51A H51B 108.8
N5A C51A H51A 108.8
C52A C51A H51A 108.8
H51B C51A H51A 107.7
C51A C52A H52C 109.5
C51A C52A H52B 109.5
H52C C52A H52B 109.5
C51A C52A H52A 109.5
H52C C52A H52A 109.5
H52B C52A H52A 109.5
C7A C8A C9A 122.2(9)
C7A C8A H8A 118.9
C9A C8A H8A 118.9
C6A C7A C8A 119.1(9)
C6A C7A H7A 120.4
C8A C7A H7A 120.4
C7A C6A C5A 120.0(9)
C7A C6A H6A 120.0
C5A C6A H6A 120.0
C4A C5A C6A 120.4(9)
C4A C5A H5A 119.8
C6A C5A H5A 119.8
N6A C10A C9A 113.5(8)
N6A C10A H11A 108.9
C9A C10A H11A 108.9
N6A C10A H10A 108.9
C9A C10A H10A 108.9
H11A C10A H10A 107.7
C10A N6A C62A 110.9(12)
C10A N6A C61A 108.6(12)
C62A N6A C61A 111.4(14)
N6A C61A H61C 109.5
N6A C61A H61A 109.5
H61C C61A H61A 109.5
N6A C61A H61B 109.5
H61C C61A H61B 109.5
H61A C61A H61B 109.5
N6A C62A H62B 109.5
N6A C62A H62C 109.5
H62B C62A H62C 109.5
N6A C62A H62A 109.5
H62B C62A H62A 109.5
H62C C62A H62A 109.5
N3B C3B N4B 118.8(10)
N3B C3B N4C 118.0(10)
N3B C3B S2B 124.0(7)
N4B C3B S2B 116.3(9)
N4C C3B S2B 115.5(9)
C2B N2B N3B 117.8(8)
C2B N2B Au2 123.8(7)
N3B N2B Au2 118.4(5)
N2B C2B N1B 127.6(10)
N2B C2B C21B 114.5(12)
N1B C2B C21B 117.8(11)
N2B C2B C21C 111.4(12)
N1B C2B C21C 120.5(11)
N1B C1B N5B 115.7(8)
N1B C1B S1B 130.5(8)
N5B C1B S1B 113.8(7)
C52B C51B N5B 118.0(14)
C52B C51B H51D 107.8
N5B C51B H51D 107.8
C52B C51B H51C 107.8
N5B C51B H51C 107.8
H51D C51B H51C 107.2
C51B C52B H52E 109.5
C51B C52B H52D 109.5
H52E C52B H52D 109.5
C51B C52B H52F 109.5
H52E C52B H52F 109.5
H52D C52B H52F 109.5
N5B C53B C54B 111.8(11)
N5B C53B H53C 109.3
C54B C53B H53C 109.3
N5B C53B H53D 109.3
C54B C53B H53D 109.3
H53C C53B H53D 107.9
C53B C54B H54D 109.5
C53B C54B H54E 109.5
H54D C54B H54E 109.5
C53B C54B H54F 109.5
H54D C54B H54F 109.5
H54E C54B H54F 109.5
C4B C29 C8B 117.7(9)
C4B C29 C10B 120.5(10)
C8B C29 C10B 119.1(11)
C4B C29 C10C 118.1(11)
C8B C29 C10C 120.5(12)
C7B C8B C29 122.7(11)
C7B C8B H8B 118.6
C29 C8B H8B 118.6
C8B C7B C6B 119.2(10)
C8B C7B H7B 120.4
C6B C7B H7B 120.4
C7B C6B C5B 120.1(10)
C7B C6B H6B 119.9
C5B C6B H6B 119.9
C4B C5B C6B 120.4(10)
C4B C5B H5B 119.8
C6B C5B H5B 119.8
N6B C61B H61D 109.5
N6B C61B H61E 109.5
H61D C61B H61E 109.5
N6B C61B H61F 109.5
H61D C61B H61F 109.5
H61E C61B H61F 109.5
N6B C62B H62D 109.5
N6B C62B H62E 109.5
H62D C62B H62E 109.5
N6B C62B H62F 109.5
H62D C62B H62F 109.5
H62E C62B H62F 109.5
N6B C10B C29 113.2(13)
N6B C10B H10C 108.9
C29 C10B H10C 108.9
N6B C10B H10D 108.9
C29 C10B H10D 108.9
H10C C10B H10D 107.8
N6B C62C H62G 109.5
N6B C62C H62H 109.5
H62G C62C H62H 109.5
N6B C62C H62I 109.5
H62G C62C H62I 109.5
H62H C62C H62I 109.5
N6B C61C H61G 109.5
N6B C61C H61H 109.5
H61G C61C H61H 109.5
N6B C61C H61I 109.5
H61G C61C H61I 109.5
H61H C61C H61I 109.5
N6B C10C C29 106.8(17)
N6B C10C H10E 110.4
C29 C10C H10E 110.4
N6B C10C H10F 110.4
C29 C10C H10F 110.4
H10E C10C H10F 108.6
C22B C21B C26B 120.0
C22B C21B C2B 128.2(12)
C26B C21B C2B 110.9(12)
C21B C22B C23B 120.0
C21B C22B H22B 120.0
C23B C22B H22B 120.0
C22B C23B C24B 120.0
C22B C23B H23B 120.0
C24B C23B H23B 120.0
C25B C24B C23B 120.0
C25B C24B H24B 120.0
C23B C24B H24B 120.0
C24B C25B C26B 120.0
C24B C25B H25B 120.0
C26B C25B H25B 120.0
C25B C26B C21B 120.0
C25B C26B H26B 120.0
C21B C26B H26B 120.0
C22C C21C C26C 120.0
C22C C21C C2B 105.0(13)
C26C C21C C2B 134.4(13)
C21C C22C C23C 120.0
C21C C22C H22C 120.0
C23C C22C H22C 120.0
C22C C23C C24C 120.0
C22C C23C H23C 120.0
C24C C23C H23C 120.0
C23C C24C C25C 120.0
C23C C24C H24C 120.0
C25C C24C H24C 120.0
C24C C25C C26C 120.0
C24C C25C H25C 120.0
C26C C25C H25C 120.0
C25C C26C C21C 120.0
C25C C26C H26C 120.0
C21C C26C H26C 120.0
N4C C41B H41F 109.5
N4C C41B H41D 109.5
H41F C41B H41D 109.5
N4C C41B H41E 109.5
H41F C41B H41E 109.5
H41D C41B H41E 109.5
N4C C42B H42D 109.5
N4C C42B H42E 109.5
H42D C42B H42E 109.5
N4C C42B H42F 109.5
H42D C42B H42F 109.5
H42E C42B H42F 109.5
C3B N4C C42B 110(3)
C3B N4C C41B 115(3)
C42B N4C C41B 112.9(16)
C3B N4B C42B 117(2)
C3B N4B C41B 122(2)
C42B N4B C41B 113.7(14)

loop_
_geom_bond_atom_site_label_1
_geom_bond_atom_site_label_2
_geom_bond_distance
Au1 C4A 2.058(8)
Au1 N2A 2.067(8)
Au1 S2A 2.281(2)
Au1 S1A 2.284(2)
Au2 C4B 2.040(8)
Au2 N2B 2.124(7)
Au2 S2B 2.268(3)
Au2 S1B 2.282(3)
S1A C1A 1.759(10)
N3A C3A 1.285(11)
N3A N2A 1.401(10)
S2A C3A 1.750(10)
S1B C1B 1.747(9)
C1A N1A 1.292(11)
C1A N5A 1.349(10)
N1A C2A 1.356(12)
N5A C51A 1.449(12)
N5A C53A 1.495(12)
C4A C5A 1.351(12)
C4A C9A 1.399(12)
C9A C8A 1.385(12)
C9A C10A 1.502(13)
S2B C3B 1.760(11)
N3B C3B 1.329(12)
N3B N2B 1.4010(10)
N1B C1B 1.275(12)
N1B C2B 1.303(13)
N5B C1B 1.364(12)
N5B C51B 1.449(15)
N5B C53B 1.451(13)
C4B C5B 1.366(13)
C4B C29 1.386(13)
N6B C61C 1.36(4)
N6B C62B 1.42(2)
N6B C61B 1.42(3)
N6B C10C 1.46(3)
N6B C10B 1.47(2)
N6B C62C 1.58(4)
C2A N2A 1.303(11)
C2A C21A 1.516(12)
C21A C22A 1.3900
C21A C26A 1.3900
C22A C23A 1.3900
C22A H22A 0.9300
C23A C24A 1.3900
C23A H23A 0.9300
C24A C25A 1.3900
C24A H24A 0.9300
C25A C26A 1.3900
C25A H25A 0.9300
C26A H26A 0.9300
N4A C3A 1.378(12)
N4A C42A 1.420(14)
N4A C41A 1.440(15)
C42A H42A 0.9600
C42A H42B 0.9600
C42A H42C 0.9600
C41A H41A 0.9600
C41A H41C 0.9600
C41A H41B 0.9600
C53A C54A 1.493(18)
C53A H53B 0.9700
C53A H53A 0.9700
C54A H54A 0.9600
C54A H54B 0.9600
C54A H54C 0.9600
C51A C52A 1.487(18)
C51A H51B 0.9700
C51A H51A 0.9700
C52A H52C 0.9600
C52A H52B 0.9600
C52A H52A 0.9600
C8A C7A 1.375(14)
C8A H8A 0.9300
C7A C6A 1.362(14)
C7A H7A 0.9300
C6A C5A 1.397(13)
C6A H6A 0.9300
C5A H5A 0.9300
C10A N6A 1.425(13)
C10A H11A 0.9700
C10A H10A 0.9700
N6A C62A 1.436(19)
N6A C61A 1.45(2)
C61A H61C 0.9600
C61A H61A 0.9600
C61A H61B 0.9600
C62A H62B 0.9600
C62A H62C 0.9600
C62A H62A 0.9600
C3B N4B 1.35(3)
C3B N4C 1.46(5)
N2B C2B 1.248(11)
C2B C21B 1.526(16)
C2B C21C 1.558(16)
C51B C52B 1.409(19)
C51B H51D 0.9700
C51B H51C 0.9700
C52B H52E 0.9600
C52B H52D 0.9600
C52B H52F 0.9600
C53B C54B 1.501(18)
C53B H53C 0.9700
C53B H53D 0.9700
C54B H54D 0.9600
C54B H54E 0.9600
C54B H54F 0.9600
C29 C8B 1.398(13)
C29 C10B 1.51(2)
C29 C10C 1.63(3)
C8B C7B 1.342(14)
C8B H8B 0.9300
C7B C6B 1.359(14)
C7B H7B 0.9300
C6B C5B 1.396(13)
C6B H6B 0.9300
C5B H5B 0.9300
C61B H61D 0.9600
C61B H61E 0.9600
C61B H61F 0.9600
C62B H62D 0.9600
C62B H62E 0.9600
C62B H62F 0.9600
C10B H10C 0.9700
C10B H10D 0.9700
C62C H62G 0.9600
C62C H62H 0.9600
C62C H62I 0.9600
C61C H61G 0.9600
C61C H61H 0.9600
C61C H61I 0.9600
C10C H10E 0.9700
C10C H10F 0.9700
C21B C22B 1.3900
C21B C26B 1.3900
C22B C23B 1.3900
C22B H22B 0.9300
C23B C24B 1.3900
C23B H23B 0.9300
C24B C25B 1.3900
C24B H24B 0.9300
C25B C26B 1.3900
C25B H25B 0.9300
C26B H26B 0.9300
C21C C22C 1.3900
C21C C26C 1.3900
C22C C23C 1.3900
C22C H22C 0.9300
C23C C24C 1.3900
C23C H23C 0.9300
C24C C25C 1.3900
C24C H24C 0.9300
C25C C26C 1.3900
C25C H25C 0.9300
C26C H26C 0.9300
C41B N4B 1.504(16)
C41B N4C 1.507(18)
C41B H41F 0.9600
C41B H41D 0.9600
C41B H41E 0.9600
C42B N4B 1.491(16)
C42B N4C 1.502(18)
C42B H42D 0.9600
C42B H42E 0.9600
C42B H42F 0.9600

loop_
_geom_torsion_atom_site_label_1
_geom_torsion_atom_site_label_2
_geom_torsion_atom_site_label_3
_geom_torsion_atom_site_label_4
_geom_torsion
Au1 S1A C1A N1A 26.3(10)
Au1 S1A C1A N5A -158.8(7)
N5A C1A N1A C2A 166.5(10)
S1A C1A N1A C2A -18.6(17)
N1A C1A N5A C51A 175.2(9)
S1A C1A N5A C51A -0.3(13)
N1A C1A N5A C53A -3.0(13)
S1A C1A N5A C53A -178.6(7)
C5A C4A C9A C8A -0.9(12)
Au1 C4A C9A C8A 178.4(6)
C5A C4A C9A C10A 178.3(8)
Au1 C4A C9A C10A -2.4(11)
C1A N1A C2A N2A -11.2(19)
C1A N1A C2A C21A 167.5(10)
N2A C2A C21A C22A -134.4(9)
N1A C2A C21A C22A 46.9(11)
N2A C2A C21A C26A 47.4(13)
N1A C2A C21A C26A -131.4(8)
C26A C21A C22A C23A 0.0
C2A C21A C22A C23A -178.3(9)
C21A C22A C23A C24A 0.0
C22A C23A C24A C25A 0.0
C23A C24A C25A C26A 0.0
C24A C25A C26A C21A 0.0
C22A C21A C26A C25A 0.0
C2A C21A C26A C25A 178.2(9)
N1A C2A N2A N3A -164.0(10)
C21A C2A N2A N3A 17.5(14)
N1A C2A N2A Au1 21.6(16)
C21A C2A N2A Au1 -156.9(7)
C3A N3A N2A C2A -176.4(9)
C3A N3A N2A Au1 -1.6(11)
N2A N3A C3A N4A -175.3(9)
N2A N3A C3A S2A 6.4(12)
C42A N4A C3A N3A -173.9(12)
C41A N4A C3A N3A 2.2(17)
C42A N4A C3A S2A 4.6(17)
C41A N4A C3A S2A -179.3(10)
Au1 S2A C3A N3A -6.9(9)
Au1 S2A C3A N4A 174.7(8)
C1A N5A C53A C54A -86.5(12)
C51A N5A C53A C54A 95.1(12)
C1A N5A C51A C52A -88.2(12)
C53A N5A C51A C52A 90.1(12)
C4A C9A C8A C7A -0.5(13)
C10A C9A C8A C7A -179.7(8)
C9A C8A C7A C6A 1.3(13)
C8A C7A C6A C5A -0.6(13)
C9A C4A C5A C6A 1.5(13)
Au1 C4A C5A C6A -177.8(6)
C7A C6A C5A C4A -0.7(13)
C8A C9A C10A N6A -41.8(13)
C4A C9A C10A N6A 139.1(10)
C9A C10A N6A C62A 165.5(12)
C9A C10A N6A C61A -71.7(12)
N2B N3B C3B N4B -167(3)
N2B N3B C3B N4C 164(2)
N2B N3B C3B S2B 2.1(16)
Au2 S2B C3B N3B -2.0(12)
Au2 S2B C3B N4B 167(3)
Au2 S2B C3B N4C -164(2)
C3B N3B N2B C2B 178.4(11)
C3B N3B N2B Au2 -0.9(13)
N3B N2B C2B N1B 176.6(11)
Au2 N2B C2B N1B -4.0(17)
N3B N2B C2B C21B -7.1(15)
Au2 N2B C2B C21B 172.3(9)
N3B N2B C2B C21C 4.4(15)
Au2 N2B C2B C21C -176.3(9)
C1B N1B C2B N2B 6(2)
C1B N1B C2B C21B -170.6(13)
C1B N1B C2B C21C 177.2(13)
C2B N1B C1B N5B -178.6(12)
C2B N1B C1B S1B 1(2)
C51B N5B C1B N1B -179.1(11)
C53B N5B C1B N1B 0.6(15)
C51B N5B C1B S1B 1.3(14)
C53B N5B C1B S1B -179.1(8)
Au2 S1B C1B N1B -5.6(10)
Au2 S1B C1B N5B 174.0(7)
C1B N5B C51B C52B 83.6(17)
C53B N5B C51B C52B -96.1(15)
C1B N5B C53B C54B 92.5(14)
C51B N5B C53B C54B -87.8(15)
C5B C4B C29 C8B -1.9(16)
Au2 C4B C29 C8B -179.4(9)
C5B C4B C29 C10B -163.2(15)
Au2 C4B C29 C10B 19.3(19)
C5B C4B C29 C10C 156.6(17)
Au2 C4B C29 C10C -21(2)
C4B C29 C8B C7B 1.0(19)
C10B C29 C8B C7B 162.6(16)
C10C C29 C8B C7B -157.0(18)
C29 C8B C7B C6B 0.0(19)
C8B C7B C6B C5B -0.1(17)
C29 C4B C5B C6B 1.9(15)
Au2 C4B C5B C6B 179.4(7)
C7B C6B C5B C4B -0.9(15)
C62B N6B C10B C29 58(2)
C61B N6B C10B C29 -173.0(19)
C4B C29 C10B N6B -159.9(13)
C8B C29 C10B N6B 39(2)
C61C N6B C10C C29 -81(2)
C62C N6B C10C C29 172(2)
C4B C29 C10C N6B 163.7(15)
C8B C29 C10C N6B -38(3)
N2B C2B C21B C22B -66(2)
N1B C2B C21B C22B 110.5(17)
N2B C2B C21B C26B 125.3(12)
N1B C2B C21B C26B -58.1(14)
C26B C21B C22B C23B 0.0
C2B C21B C22B C23B -168(2)
C21B C22B C23B C24B 0.0
C22B C23B C24B C25B 0.0
C23B C24B C25B C26B 0.0
C24B C25B C26B C21B 0.0
C22B C21B C26B C25B 0.0
C2B C21B C26B C25B 169.6(17)
N2B C2B C21C C22C -123.4(12)
N1B C2B C21C C22C 63.7(14)
N2B C2B C21C C26C 66(2)
N1B C2B C21C C26C -106.9(19)
C26C C21C C22C C23C 0.0
C2B C21C C22C C23C -172.2(16)
C21C C22C C23C C24C 0.0
C22C C23C C24C C25C 0.0
C23C C24C C25C C26C 0.0
C24C C25C C26C C21C 0.0
C22C C21C C26C C25C 0.0
C2B C21C C26C C25C 169(2)
N3B C3B N4C C42B 33(4)
S2B C3B N4C C42B -163.6(18)
N3B C3B N4C C41B 161.8(19)
S2B C3B N4C C41B -35(4)
N3B C3B N4B C42B -21(6)
S2B C3B N4B C42B 170(3)
N3B C3B N4B C41B -169(3)
S2B C3B N4B C41B 22(6)
